data_7039341
loop_
_publ_author_name
'Yao, Min-Xia'
'Zhu, Zhao-Xia'
'Lu, Xing-Yun'
'Deng, Xiao-Wei'
'Jing, Su'

_publ_section_title
;
 Rare single-molecule magnets with six-coordinate Ln(III) ions exhibiting
 a trigonal antiprism configuration.
;
_journal_issue 26
_journal_name_full 'Dalton transactions (Cambridge, England : 2003)'
_journal_page_first 10689
_journal_page_last 10695
_journal_paper_doi 10.1039/c6dt01606e
_journal_volume 45
_journal_year 2016
_chemical_formula_sum 'C65 H78 Cl Dy N8 Ni2 O17.5'
_chemical_formula_weight 1566.72
_space_group_crystal_system triclinic
_space_group_IT_number 2
_space_group_name_Hall '-P 1'
_space_group_name_H-M_alt 'P -1'
_symmetry_space_group_name_Hall '-P 1'
_symmetry_space_group_name_H-M 'P -1'
_atom_sites_solution_hydrogens geom
_audit_creation_method SHELXL-2014/7
_audit_update_record
;
2016-05-19 deposited with the CCDC.
2016-05-27 downloaded from the CCDC.
;
_cell_angle_alpha 71.046(7)
_cell_angle_beta 88.592(7)
_cell_angle_gamma 68.988(6)
_cell_formula_units_Z 2
_cell_length_a 13.256(6)
_cell_length_b 15.998(7)
_cell_length_c 17.783(8)
_cell_measurement_reflns_used 6018
_cell_measurement_temperature 296(2)
_cell_measurement_theta_max 27.65
_cell_measurement_theta_min 2.31
_cell_volume 3312(3)
_computing_cell_refinement 'Bruker SAINT'
_computing_data_collection 'Bruker APEX'
_computing_data_reduction 'Bruker SAINT'
_computing_molecular_graphics 'OLEX 2'
_computing_publication_material 'SHELXL-2014/7 (Sheldrick, 2014)'
_computing_structure_refinement 'SHELXL-2014/7 (Sheldrick, 2014)'
_computing_structure_solution 'SHELXT (Sheldrick, 2014)'
_diffrn_ambient_temperature 296(2)
_diffrn_measured_fraction_theta_full 0.984
_diffrn_measured_fraction_theta_max 0.985
_diffrn_measurement_device_type 'APEX2 CCD detector'
_diffrn_radiation_type MoK\a
_diffrn_radiation_wavelength 0.71073
_diffrn_reflns_av_R_equivalents 0.1129
_diffrn_reflns_av_unetI/netI 0.1603
_diffrn_reflns_Laue_measured_fraction_full 0.984
_diffrn_reflns_Laue_measured_fraction_max 0.985
_diffrn_reflns_limit_h_max 16
_diffrn_reflns_limit_h_min -16
_diffrn_reflns_limit_k_max 20
_diffrn_reflns_limit_k_min -20
_diffrn_reflns_limit_l_max 18
_diffrn_reflns_limit_l_min -22
_diffrn_reflns_number 25758
_diffrn_reflns_point_group_measured_fraction_full 0.984
_diffrn_reflns_point_group_measured_fraction_max 0.985
_diffrn_reflns_theta_full 25.242
_diffrn_reflns_theta_max 26.500
_diffrn_reflns_theta_min 1.449
_exptl_absorpt_coefficient_mu 1.796
_exptl_crystal_colour green
_exptl_crystal_density_diffrn 1.571
_exptl_crystal_description block
_exptl_crystal_F_000 1606
_exptl_crystal_size_max 0.310
_exptl_crystal_size_mid 0.290
_exptl_crystal_size_min 0.260
_refine_diff_density_max 2.585
_refine_diff_density_min -2.343
_refine_diff_density_rms 0.208
_refine_ls_extinction_method none
_refine_ls_goodness_of_fit_ref 1.013
_refine_ls_hydrogen_treatment constr
_refine_ls_matrix_type full
_refine_ls_number_parameters 963
_refine_ls_number_reflns 13535
_refine_ls_number_restraints 431
_refine_ls_restrained_S_all 1.007
_refine_ls_R_factor_all 0.1333
_refine_ls_R_factor_gt 0.0737
_refine_ls_shift/su_max 0.000
_refine_ls_shift/su_mean 0.000
_refine_ls_structure_factor_coef Fsqd
_refine_ls_weighting_details 'w=1/[\s^2^(Fo^2^)+(0.1068P)^2^] where P=(Fo^2^+2Fc^2^)/3'
_refine_ls_weighting_scheme calc
_refine_ls_wR_factor_gt 0.1826
_refine_ls_wR_factor_ref 0.2241
_reflns_Friedel_coverage 0.000
_reflns_number_gt 8094
_reflns_number_total 13535
_reflns_threshold_expression 'I > 2\s(I)'
_cod_data_source_file c6dt01606e2.cif
_cod_data_source_block 4
_cod_depositor_comments 'Adding full bibliography for 7039341--7039344.cif.'
_cod_original_formula_sum 'C65 H78 Cl Dy N8 Ni2 O17.50'
_cod_database_code 7039341
_shelx_shelxl_version_number 2014/7
_shelx_space_group_comment
;
The symmetry employed for this shelxl refinement is uniquely defined
by the following loop, which should always be used as a source of
symmetry information in preference to the above space-group names.
They are only intended as comments.
;
_shelx_estimated_absorpt_t_min 0.606
_shelx_estimated_absorpt_t_max 0.652

loop_
_space_group_symop_operation_xyz
'x, y, z'
'-x, -y, -z'

loop_
_atom_site_label
_atom_site_type_symbol
_atom_site_fract_x
_atom_site_fract_y
_atom_site_fract_z
_atom_site_U_iso_or_equiv
_atom_site_adp_type
_atom_site_occupancy
_atom_site_site_symmetry_order
_atom_site_calc_flag
_atom_site_refinement_flags_posn
_atom_site_refinement_flags_adp
_atom_site_refinement_flags_occupancy
_atom_site_disorder_assembly
_atom_site_disorder_group
Dy1 Dy 0.17765(3) 0.14668(3) 0.20530(2) 0.02640(15) Uani 1 1 d . . . . .
Ni1 Ni 0.18442(7) 0.14949(7) 0.02061(5) 0.0189(2) Uani 1 1 d . . . . .
Ni2 Ni 0.16200(7) 0.16564(8) 0.38290(5) 0.0202(2) Uani 1 1 d . . . . .
C1 C 0.2634(6) 0.2959(6) 0.0553(4) 0.0247(17) Uani 1 1 d . . . . .
C2 C 0.2513(6) 0.3627(6) 0.0945(4) 0.0253(18) Uani 1 1 d . . . . .
C3 C 0.3046(7) 0.4263(6) 0.0743(5) 0.035(2) Uani 1 1 d . . . . .
H3 H 0.2947 0.4701 0.1002 0.042 Uiso 1 1 calc R U . . .
C4 C 0.3743(7) 0.4223(7) 0.0131(5) 0.037(2) Uani 1 1 d . . . . .
H4 H 0.4107 0.4643 -0.0013 0.044 Uiso 1 1 calc R U . . .
C5 C 0.3893(7) 0.3586(7) -0.0251(6) 0.037(2) Uani 1 1 d . . . . .
H5 H 0.4356 0.3577 -0.0653 0.044 Uiso 1 1 calc R U . . .
C6 C 0.3350(6) 0.2925(6) -0.0045(4) 0.0248(17) Uani 1 1 d . . . . .
C7 C 0.3633(7) 0.2213(7) -0.0437(5) 0.034(2) Uani 1 1 d . . . . .
H7 H 0.4189 0.2211 -0.0767 0.041 Uiso 1 1 calc R U . . .
C8 C 0.3714(6) 0.0964(7) -0.0875(4) 0.0290(19) Uani 1 1 d . . . . .
H8A H 0.3710 0.0332 -0.0604 0.035 Uiso 1 1 calc R U . . .
H8B H 0.4463 0.0909 -0.0931 0.035 Uiso 1 1 calc R U . . .
C9 C 0.3069(7) 0.1389(7) -0.1713(5) 0.034(2) Uani 1 1 d . . . . .
H9A H 0.3112 0.2005 -0.1990 0.041 Uiso 1 1 calc R U . . .
H9B H 0.3402 0.0976 -0.2019 0.041 Uiso 1 1 calc R U . . .
C10 C 0.1639(7) 0.0696(7) -0.1547(5) 0.039(2) Uani 1 1 d . . . . .
H10A H 0.2285 0.0143 -0.1508 0.047 Uiso 1 1 calc R U . . .
H10B H 0.1159 0.0813 -0.2004 0.047 Uiso 1 1 calc R U . . .
C11 C 0.1062(7) 0.0485(7) -0.0777(4) 0.033(2) Uani 1 1 d . . . . .
H11A H 0.0382 0.1015 -0.0834 0.040 Uiso 1 1 calc R U . . .
H11B H 0.0896 -0.0078 -0.0703 0.040 Uiso 1 1 calc R U . . .
C12 C 0.2350(6) -0.0544(6) 0.0290(4) 0.0261(18) Uani 1 1 d . . . . .
H12 H 0.2279 -0.0982 0.0077 0.031 Uiso 1 1 calc R U . . .
C13 C 0.3136(6) -0.0938(6) 0.1000(4) 0.0217(17) Uani 1 1 d . . . . .
C14 C 0.3726(7) -0.1926(6) 0.1269(5) 0.031(2) Uani 1 1 d . . . . .
H14 H 0.3669 -0.2279 0.0958 0.037 Uiso 1 1 calc R U . . .
C15 C 0.4387(6) -0.2387(6) 0.1985(5) 0.0310(19) Uani 1 1 d . . . . .
H15 H 0.4776 -0.3039 0.2149 0.037 Uiso 1 1 calc R U . . .
C16 C 0.4466(7) -0.1859(6) 0.2463(5) 0.030(2) Uani 1 1 d . . . . .
H16 H 0.4911 -0.2161 0.2944 0.036 Uiso 1 1 calc R U . . .
C17 C 0.3886(6) -0.0898(6) 0.2218(4) 0.0264(19) Uani 1 1 d . . . . .
C18 C 0.3236(6) -0.0396(6) 0.1466(4) 0.0252(18) Uani 1 1 d . . . . .
C19 C 0.1126(8) 0.2426(8) -0.2024(5) 0.051(3) Uani 1 1 d . . . . .
H19A H 0.0446 0.2367 -0.2134 0.061 Uiso 1 1 calc R U . . .
H19B H 0.1338 0.2747 -0.2529 0.061 Uiso 1 1 calc R U . . .
C20 C 0.0950(7) 0.3040(7) -0.1468(5) 0.034(2) Uani 1 1 d . . . . .
H20A H 0.1615 0.3137 -0.1386 0.041 Uiso 1 1 calc R U . . .
H20B H 0.0383 0.3658 -0.1723 0.041 Uiso 1 1 calc R U . . .
C21 C -0.0402(7) 0.2792(6) -0.0644(5) 0.0289(19) Uani 1 1 d . . . . .
H21 H -0.0850 0.3230 -0.1103 0.035 Uiso 1 1 calc R U . . .
C22 C -0.0937(6) 0.2444(6) 0.0039(4) 0.0271(18) Uani 1 1 d . . . . .
C23 C -0.2091(7) 0.2776(6) -0.0070(5) 0.032(2) Uani 1 1 d . . . . .
H23 H -0.2451 0.3149 -0.0578 0.039 Uiso 1 1 calc R U . . .
C24 C -0.2684(6) 0.2560(7) 0.0552(5) 0.031(2) Uani 1 1 d . . . . .
H24 H -0.3437 0.2775 0.0462 0.037 Uiso 1 1 calc R U . . .
C25 C -0.2162(7) 0.2013(7) 0.1329(5) 0.034(2) Uani 1 1 d . . . . .
H25 H -0.2567 0.1868 0.1753 0.041 Uiso 1 1 calc R U . . .
C26 C -0.1039(6) 0.1694(6) 0.1457(4) 0.0243(18) Uani 1 1 d . . . . .
C27 C -0.0402(6) 0.1873(6) 0.0813(4) 0.0230(17) Uani 1 1 d . . . . .
C28 C 0.1431(9) 0.4327(7) 0.1849(6) 0.044(2) Uani 1 1 d . . . . .
H28A H 0.2013 0.4354 0.2139 0.066 Uiso 1 1 calc R U . . .
H28B H 0.0889 0.4232 0.2199 0.066 Uiso 1 1 calc R U . . .
H28C H 0.1113 0.4914 0.1412 0.066 Uiso 1 1 calc R U . . .
C29 C 0.4581(7) -0.0625(8) 0.3310(4) 0.040(3) Uani 1 1 d . . . . .
H29A H 0.4610 -0.1237 0.3654 0.061 Uiso 1 1 calc R U . . .
H29B H 0.4379 -0.0186 0.3599 0.061 Uiso 1 1 calc R U . . .
H29C H 0.5283 -0.0678 0.3128 0.061 Uiso 1 1 calc R U . . .
C30 C -0.0973(8) 0.0898(8) 0.2870(5) 0.042(3) Uani 1 1 d . . . . .
H30A H -0.1552 0.1436 0.2928 0.063 Uiso 1 1 calc R U . . .
H30B H -0.0463 0.0592 0.3341 0.063 Uiso 1 1 calc R U . . .
H30C H -0.1264 0.0456 0.2799 0.063 Uiso 1 1 calc R U . . .
C31 C 0.3448(6) 0.2153(6) 0.2949(4) 0.0246(18) Uani 1 1 d . . . . .
C32 C 0.4292(6) 0.1986(6) 0.2431(5) 0.0287(19) Uani 1 1 d . . . . .
C33 C 0.5099(7) 0.2339(7) 0.2389(5) 0.035(2) Uani 1 1 d . . . . .
H33 H 0.5653 0.2184 0.2070 0.042 Uiso 1 1 calc R U . . .
C34 C 0.5102(7) 0.2940(8) 0.2825(5) 0.041(2) Uani 1 1 d . . . . .
H34 H 0.5663 0.3163 0.2809 0.049 Uiso 1 1 calc R U . . .
C35 C 0.4249(8) 0.3185(8) 0.3275(5) 0.041(2) Uani 1 1 d . . . . .
H35 H 0.4217 0.3607 0.3539 0.049 Uiso 1 1 calc R U . . .
C36 C 0.3410(7) 0.2800(7) 0.3342(5) 0.031(2) Uani 1 1 d . . . . .
C37 C 0.2505(7) 0.3158(7) 0.3778(5) 0.035(2) Uani 1 1 d . . . . .
H37 H 0.2499 0.3665 0.3929 0.042 Uiso 1 1 calc R U . . .
C38 C 0.0902(7) 0.3424(7) 0.4399(5) 0.037(2) Uani 1 1 d . . . . .
H38A H 0.0190 0.3437 0.4265 0.045 Uiso 1 1 calc R U . . .
H38B H 0.0871 0.4074 0.4227 0.045 Uiso 1 1 calc R U . . .
C39 C 0.1214(8) 0.2952(8) 0.5329(5) 0.043(3) Uani 1 1 d . . . . .
H39A H 0.1878 0.3021 0.5465 0.052 Uiso 1 1 calc R U . . .
H39B H 0.0644 0.3286 0.5596 0.052 Uiso 1 1 calc R U . . .
C40 C 0.0444(7) 0.1678(7) 0.5786(4) 0.032(2) Uani 1 1 d . . . . .
H40A H -0.0199 0.2254 0.5674 0.039 Uiso 1 1 calc R U . . .
H40B H 0.0506 0.1310 0.6348 0.039 Uiso 1 1 calc R U . . .
C41 C 0.0311(7) 0.1089(7) 0.5274(4) 0.0290(19) Uani 1 1 d . . . . .
H41A H 0.0929 0.0493 0.5405 0.035 Uiso 1 1 calc R U . . .
H41B H -0.0341 0.0946 0.5387 0.035 Uiso 1 1 calc R U . . .
C42 C -0.0766(6) 0.2187(7) 0.4098(5) 0.032(2) Uani 1 1 d . . . . .
H42 H -0.1310 0.2134 0.4430 0.038 Uiso 1 1 calc R U . . .
C43 C -0.1122(6) 0.2861(7) 0.3278(5) 0.033(2) Uani 1 1 d . . . . .
C44 C -0.2220(7) 0.3447(8) 0.3119(5) 0.050(3) Uani 1 1 d . . . . .
H44 H -0.2664 0.3422 0.3532 0.060 Uiso 1 1 calc R U . . .
C45 C -0.2661(7) 0.4067(8) 0.2349(5) 0.045(3) Uani 1 1 d . . . . .
H45 H -0.3387 0.4472 0.2253 0.054 Uiso 1 1 calc R U . . .
C46 C -0.2001(7) 0.4077(7) 0.1723(5) 0.038(2) Uani 1 1 d . . . . .
H46 H -0.2292 0.4475 0.1204 0.046 Uiso 1 1 calc R U . . .
C47 C -0.0919(6) 0.3493(6) 0.1877(4) 0.0282(19) Uani 1 1 d . . . . .
C48 C -0.0446(6) 0.2891(6) 0.2661(4) 0.0244(17) Uani 1 1 d . . . . .
C49 C 0.2434(8) 0.1244(8) 0.5971(5) 0.043(3) Uani 1 1 d . . . . .
H49A H 0.2361 0.0668 0.6328 0.052 Uiso 1 1 calc R U . . .
H49B H 0.2753 0.1494 0.6291 0.052 Uiso 1 1 calc R U . . .
C50 C 0.3208(7) 0.0988(7) 0.5357(5) 0.035(2) Uani 1 1 d . . . . .
H50A H 0.3365 0.1542 0.5049 0.042 Uiso 1 1 calc R U . . .
H50B H 0.3886 0.0492 0.5637 0.042 Uiso 1 1 calc R U . . .
C51 C 0.3044(6) -0.0239(7) 0.4992(4) 0.032(2) Uani 1 1 d . . . . .
H51 H 0.3528 -0.0598 0.5451 0.038 Uiso 1 1 calc R U . . .
C52 C 0.2729(6) -0.0793(6) 0.4586(4) 0.0261(18) Uani 1 1 d . . . . .
C53 C 0.3116(7) -0.1777(7) 0.4939(5) 0.037(2) Uani 1 1 d . . . . .
H53 H 0.3485 -0.2058 0.5449 0.044 Uiso 1 1 calc R U . . .
C54 C 0.2962(7) -0.2352(7) 0.4544(5) 0.039(2) Uani 1 1 d . . . . .
H54 H 0.3223 -0.3008 0.4794 0.047 Uiso 1 1 calc R U . . .
C55 C 0.2417(7) -0.1943(6) 0.3772(5) 0.033(2) Uani 1 1 d . . . . .
H55 H 0.2317 -0.2322 0.3502 0.039 Uiso 1 1 calc R U . . .
C56 C 0.2031(6) -0.0967(6) 0.3421(4) 0.0254(18) Uani 1 1 d . . . . .
C57 C 0.2152(6) -0.0348(6) 0.3806(4) 0.0234(17) Uani 1 1 d . . . . .
C58 C -0.0510(8) 0.4139(7) 0.0542(5) 0.038(2) Uani 1 1 d . . . . .
H58A H -0.1157 0.4145 0.0304 0.057 Uiso 1 1 calc R U . . .
H58B H 0.0064 0.4012 0.0206 0.057 Uiso 1 1 calc R U . . .
H58C H -0.0649 0.4746 0.0597 0.057 Uiso 1 1 calc R U . . .
C59 C 0.1218(8) -0.0992(8) 0.2235(6) 0.045(3) Uani 1 1 d . . . . .
H59A H 0.1849 -0.1502 0.2190 0.067 Uiso 1 1 calc R U . . .
H59B H 0.0873 -0.0574 0.1711 0.067 Uiso 1 1 calc R U . . .
H59C H 0.0720 -0.1248 0.2533 0.067 Uiso 1 1 calc R U . . .
C60 C 0.5021(7) 0.1126(8) 0.1519(5) 0.042(2) Uani 1 1 d . . . . .
H60A H 0.5146 0.1669 0.1164 0.062 Uiso 1 1 calc R U . . .
H60B H 0.4812 0.0809 0.1212 0.062 Uiso 1 1 calc R U . . .
H60C H 0.5674 0.0696 0.1862 0.062 Uiso 1 1 calc R U . . .
N1 N 0.3217(5) 0.1586(5) -0.0389(3) 0.0273(16) Uani 1 1 d . . . . .
N2 N 0.1938(5) 0.1499(6) -0.1672(4) 0.0305(17) Uani 1 1 d . . . . .
N3 N 0.0640(5) 0.2559(5) -0.0686(4) 0.0297(17) Uani 1 1 d . . . . .
N4 N 0.1744(5) 0.0336(5) -0.0077(4) 0.0293(17) Uani 1 1 d . . . . .
N5 N 0.1716(6) 0.2877(5) 0.3985(4) 0.0308(17) Uani 1 1 d . . . . .
N6 N 0.1375(6) 0.1927(6) 0.5625(4) 0.0333(18) Uani 1 1 d . . . . .
N7 N 0.0232(5) 0.1654(5) 0.4412(3) 0.0257(15) Uani 1 1 d . . . . .
N8 N 0.2752(5) 0.0658(6) 0.4805(4) 0.0293(17) Uani 1 1 d . . . . .
O1 O 0.1847(5) 0.3550(5) 0.1545(3) 0.0341(14) Uani 1 1 d . . . . .
O2 O 0.2078(4) 0.2372(4) 0.0784(3) 0.0218(11) Uani 1 1 d . . . . .
O3 O 0.0675(4) 0.1550(4) 0.0987(3) 0.0237(12) Uani 1 1 d . . . . .
O4 O -0.0425(4) 0.1215(5) 0.2177(3) 0.0337(15) Uani 1 1 d . . . . .
O5 O 0.2697(4) 0.0528(4) 0.1279(3) 0.0238(12) Uani 1 1 d . . . . .
O6 O 0.3804(4) -0.0290(4) 0.2643(3) 0.0288(13) Uani 1 1 d . . . . .
O7 O 0.4159(5) 0.1436(5) 0.2001(3) 0.0316(14) Uani 1 1 d . . . . .
O8 O 0.2733(4) 0.1758(4) 0.2980(3) 0.0276(13) Uani 1 1 d . . . . .
O9 O 0.0616(4) 0.2351(4) 0.2759(3) 0.0256(13) Uani 1 1 d . . . . .
O10 O -0.0199(5) 0.3418(4) 0.1307(3) 0.0329(14) Uani 1 1 d . . . . .
O11 O 0.1751(4) 0.0563(4) 0.3416(3) 0.0228(12) Uani 1 1 d . . . . .
O12 O 0.1538(5) -0.0470(4) 0.2642(3) 0.0317(14) Uani 1 1 d . . . . .
Cl1 Cl 0.1810(4) 0.6050(3) 0.3064(3) 0.0480(13) Uani 0.654(9) 1 d D U P A 1
O13 O 0.2825(8) 0.5367(8) 0.3500(7) 0.060(4) Uani 0.654(9) 1 d D U P A 1
O14 O 0.1252(10) 0.6667(8) 0.3497(7) 0.076(4) Uani 0.654(9) 1 d D U P A 1
O15 O 0.1137(10) 0.5550(9) 0.2947(8) 0.059(4) Uani 0.654(9) 1 d D U P A 1
O16 O 0.1996(12) 0.6626(10) 0.2298(6) 0.078(5) Uani 0.654(9) 1 d D U P A 1
O18 O 0.4194(13) 0.5510(10) 0.1807(9) 0.092(5) Uani 0.654(9) 1 d . U P A 1
Cl1' Cl 0.2322(8) 0.5986(6) 0.2721(6) 0.058(3) Uani 0.346(9) 1 d D U P A 2
O13' O 0.3181(15) 0.5790(16) 0.3310(12) 0.066(7) Uani 0.346(9) 1 d D U P A 2
O14' O 0.2782(16) 0.5692(14) 0.2068(9) 0.065(6) Uani 0.346(9) 1 d D U P A 2
O15' O 0.1641(19) 0.5461(16) 0.3088(14) 0.074(8) Uani 0.346(9) 1 d D U P A 2
O16' O 0.1681(18) 0.6992(10) 0.2444(15) 0.070(8) Uani 0.346(9) 1 d D U P A 2
C61 C 0.5933(9) 0.6594(9) 0.4670(6) 0.025(3) Uani 0.690(9) 1 d D U P B 3
H61A H 0.5755 0.7204 0.4730 0.037 Uiso 0.690(9) 1 calc R U P B 3
H61B H 0.5276 0.6504 0.4574 0.037 Uiso 0.690(9) 1 calc R U P B 3
H61C H 0.6345 0.6103 0.5149 0.037 Uiso 0.690(9) 1 calc R U P B 3
O17 O 0.6540(8) 0.6553(8) 0.4034(6) 0.061(3) Uani 0.690(9) 1 d D U P B 3
C62 C 0.6873(11) 0.5690(10) 0.3862(8) 0.059(3) Uani 0.690(9) 1 d D U P B 3
C63 C 0.5878(10) 0.5362(9) 0.3871(8) 0.045(3) Uani 0.690(9) 1 d D U P B 3
H63A H 0.6106 0.4780 0.3755 0.068 Uiso 0.690(9) 1 calc R U P B 3
H63B H 0.5618 0.5262 0.4390 0.068 Uiso 0.690(9) 1 calc R U P B 3
H63C H 0.5306 0.5846 0.3475 0.068 Uiso 0.690(9) 1 calc R U P B 3
C64 C 0.7776(11) 0.4901(10) 0.4491(8) 0.060(4) Uani 0.690(9) 1 d D U P B 3
H64A H 0.7991 0.4324 0.4367 0.090 Uiso 0.690(9) 1 calc R U P B 3
H64B H 0.8389 0.5086 0.4493 0.090 Uiso 0.690(9) 1 calc R U P B 3
H64C H 0.7514 0.4797 0.5009 0.090 Uiso 0.690(9) 1 calc R U P B 3
C65 C 0.7313(12) 0.5873(12) 0.3042(8) 0.064(4) Uani 0.690(9) 1 d D U P B 3
H65A H 0.7545 0.5302 0.2909 0.095 Uiso 0.690(9) 1 calc R U P B 3
H65B H 0.6751 0.6369 0.2644 0.095 Uiso 0.690(9) 1 calc R U P B 3
H65C H 0.7918 0.6065 0.3059 0.095 Uiso 0.690(9) 1 calc R U P B 3
C61' C 0.5328(18) 0.524(2) 0.3871(16) 0.033(5) Uani 0.310(9) 1 d D U P B 4
H61D H 0.5040 0.4781 0.3849 0.049 Uiso 0.310(9) 1 calc R U P B 4
H61E H 0.4855 0.5651 0.4132 0.049 Uiso 0.310(9) 1 calc R U P B 4
H61F H 0.5381 0.5621 0.3338 0.049 Uiso 0.310(9) 1 calc R U P B 4
O17' O 0.6343(16) 0.4789(15) 0.4291(13) 0.062(4) Uani 0.310(9) 1 d D U P B 4
C62' C 0.6884(17) 0.5370(17) 0.4380(13) 0.056(4) Uani 0.310(9) 1 d D U P B 4
C63' C 0.723(2) 0.587(2) 0.3571(14) 0.046(5) Uani 0.310(9) 1 d D U P B 4
H63D H 0.7596 0.6265 0.3650 0.069 Uiso 0.310(9) 1 calc R U P B 4
H63E H 0.7711 0.5406 0.3368 0.069 Uiso 0.310(9) 1 calc R U P B 4
H63F H 0.6597 0.6266 0.3195 0.069 Uiso 0.310(9) 1 calc R U P B 4
C64' C 0.7958(19) 0.473(2) 0.4952(18) 0.077(9) Uani 0.310(9) 1 d D U P B 4
H64D H 0.8333 0.5117 0.5017 0.116 Uiso 0.310(9) 1 calc R U P B 4
H64E H 0.7783 0.4400 0.5463 0.116 Uiso 0.310(9) 1 calc R U P B 4
H64F H 0.8414 0.4270 0.4727 0.116 Uiso 0.310(9) 1 calc R U P B 4
C65' C 0.618(2) 0.612(2) 0.4731(18) 0.058(6) Uani 0.310(9) 1 d D U P B 4
H65D H 0.6569 0.6506 0.4783 0.088 Uiso 0.310(9) 1 calc R U P B 4
H65E H 0.5520 0.6522 0.4381 0.088 Uiso 0.310(9) 1 calc R U P B 4
H65F H 0.5999 0.5813 0.5247 0.088 Uiso 0.310(9) 1 calc R U P B 4

loop_
_atom_site_aniso_label
_atom_site_aniso_U_11
_atom_site_aniso_U_22
_atom_site_aniso_U_33
_atom_site_aniso_U_23
_atom_site_aniso_U_13
_atom_site_aniso_U_12
Dy1 0.0276(2) 0.0339(3) 0.02141(19) -0.01487(17) 0.00890(14) -0.01120(18)
Ni1 0.0156(4) 0.0225(6) 0.0202(4) -0.0108(4) 0.0063(3) -0.0059(4)
Ni2 0.0174(5) 0.0265(6) 0.0212(4) -0.0125(4) 0.0070(4) -0.0097(4)
C1 0.026(4) 0.016(4) 0.030(4) -0.004(3) 0.007(3) -0.010(4)
C2 0.022(4) 0.025(5) 0.027(4) -0.003(3) 0.000(3) -0.011(4)
C3 0.040(5) 0.017(5) 0.044(5) -0.009(4) -0.007(4) -0.005(4)
C4 0.033(5) 0.022(5) 0.052(5) 0.002(4) 0.003(4) -0.019(4)
C5 0.031(4) 0.029(5) 0.048(5) -0.008(4) 0.012(4) -0.012(4)
C6 0.018(4) 0.024(5) 0.031(4) -0.006(4) 0.004(3) -0.010(3)
C7 0.036(5) 0.028(5) 0.035(4) -0.011(4) 0.022(4) -0.009(4)
C8 0.025(4) 0.035(5) 0.027(4) -0.016(4) 0.011(3) -0.006(4)
C9 0.032(4) 0.041(6) 0.028(4) -0.016(4) 0.016(3) -0.010(4)
C10 0.034(5) 0.047(7) 0.027(4) -0.021(4) 0.010(4) 0.003(5)
C11 0.029(4) 0.044(6) 0.028(4) -0.023(4) 0.002(3) -0.003(4)
C12 0.029(4) 0.029(5) 0.030(4) -0.019(4) 0.014(3) -0.014(4)
C13 0.024(4) 0.021(4) 0.022(3) -0.009(3) 0.007(3) -0.009(3)
C14 0.032(4) 0.025(5) 0.038(4) -0.018(4) 0.014(4) -0.007(4)
C15 0.023(4) 0.022(5) 0.044(4) -0.011(4) 0.011(4) -0.005(4)
C16 0.026(4) 0.030(5) 0.027(4) -0.005(4) 0.003(3) -0.004(4)
C17 0.025(4) 0.028(5) 0.022(3) -0.010(3) 0.006(3) -0.003(4)
C18 0.026(4) 0.021(5) 0.022(3) -0.004(3) 0.011(3) -0.006(4)
C19 0.035(5) 0.054(7) 0.032(4) -0.010(5) 0.003(4) 0.016(5)
C20 0.029(4) 0.030(5) 0.033(4) -0.009(4) 0.008(4) -0.001(4)
C21 0.032(4) 0.024(5) 0.029(4) -0.012(4) -0.001(3) -0.006(4)
C22 0.024(4) 0.020(5) 0.031(4) -0.011(4) 0.008(3) 0.001(4)
C23 0.029(4) 0.022(5) 0.044(5) -0.012(4) 0.003(4) -0.008(4)
C24 0.016(4) 0.035(6) 0.044(4) -0.019(4) 0.005(3) -0.009(4)
C25 0.027(4) 0.039(6) 0.043(5) -0.023(4) 0.014(4) -0.014(4)
C26 0.025(4) 0.030(5) 0.022(3) -0.012(3) 0.009(3) -0.012(4)
C27 0.022(4) 0.019(4) 0.032(4) -0.011(3) 0.016(3) -0.010(3)
C28 0.059(6) 0.028(6) 0.045(5) -0.019(4) 0.007(5) -0.010(5)
C29 0.026(4) 0.069(8) 0.022(4) -0.019(4) -0.002(3) -0.009(5)
C30 0.039(5) 0.059(7) 0.022(4) -0.007(4) 0.009(4) -0.018(5)
C31 0.018(4) 0.028(5) 0.028(4) -0.009(4) 0.006(3) -0.010(4)
C32 0.025(4) 0.030(5) 0.031(4) -0.015(4) 0.006(3) -0.005(4)
C33 0.025(4) 0.055(7) 0.036(4) -0.020(4) 0.017(3) -0.025(4)
C34 0.030(5) 0.051(7) 0.045(5) -0.015(5) 0.011(4) -0.019(5)
C35 0.049(6) 0.049(7) 0.046(5) -0.027(5) 0.022(4) -0.034(5)
C36 0.029(4) 0.038(6) 0.038(4) -0.019(4) 0.011(4) -0.020(4)
C37 0.048(5) 0.030(5) 0.045(5) -0.025(4) 0.023(4) -0.026(5)
C38 0.039(5) 0.032(6) 0.054(5) -0.030(5) 0.024(4) -0.015(4)
C39 0.052(6) 0.057(7) 0.047(5) -0.040(5) 0.027(4) -0.030(5)
C40 0.039(5) 0.041(6) 0.024(4) -0.016(4) 0.017(3) -0.019(4)
C41 0.027(4) 0.040(6) 0.024(3) -0.011(4) 0.015(3) -0.017(4)
C42 0.022(4) 0.043(6) 0.029(4) -0.007(4) 0.014(3) -0.015(4)
C43 0.024(4) 0.037(6) 0.027(4) -0.004(4) 0.006(3) -0.005(4)
C44 0.029(5) 0.052(7) 0.040(5) -0.008(5) 0.007(4) 0.011(5)
C45 0.026(4) 0.050(7) 0.039(5) -0.007(5) 0.004(4) 0.003(5)
C46 0.035(5) 0.029(5) 0.037(4) -0.007(4) 0.002(4) 0.001(4)
C47 0.022(4) 0.031(5) 0.028(4) -0.013(4) 0.005(3) -0.004(4)
C48 0.028(4) 0.016(4) 0.026(3) -0.004(3) 0.014(3) -0.008(4)
C49 0.043(5) 0.061(7) 0.034(4) -0.029(5) 0.004(4) -0.017(5)
C50 0.034(5) 0.048(6) 0.030(4) -0.018(4) 0.004(4) -0.018(4)
C51 0.020(4) 0.042(6) 0.022(3) -0.009(4) 0.006(3) -0.001(4)
C52 0.017(4) 0.031(5) 0.026(3) -0.006(4) 0.008(3) -0.008(4)
C53 0.026(4) 0.035(6) 0.029(4) 0.005(4) 0.008(3) -0.004(4)
C54 0.032(5) 0.014(5) 0.049(5) 0.008(4) 0.017(4) 0.000(4)
C55 0.032(4) 0.023(5) 0.049(5) -0.017(4) 0.024(4) -0.015(4)
C56 0.024(4) 0.026(5) 0.029(4) -0.011(4) 0.015(3) -0.012(4)
C57 0.016(3) 0.026(5) 0.031(4) -0.012(4) 0.007(3) -0.008(3)
C58 0.052(6) 0.030(6) 0.031(4) -0.010(4) 0.008(4) -0.015(5)
C59 0.040(5) 0.067(8) 0.055(6) -0.048(6) 0.015(4) -0.027(5)
C60 0.034(5) 0.046(7) 0.045(5) -0.024(5) 0.027(4) -0.009(5)
N1 0.027(3) 0.031(4) 0.019(3) -0.010(3) 0.010(3) -0.003(3)
N2 0.019(3) 0.038(5) 0.035(3) -0.019(3) -0.002(3) -0.005(3)
N3 0.028(4) 0.038(5) 0.024(3) -0.015(3) 0.006(3) -0.009(3)
N4 0.027(3) 0.035(5) 0.025(3) -0.020(3) 0.006(3) -0.002(3)
N5 0.030(4) 0.031(5) 0.040(4) -0.021(3) 0.011(3) -0.013(3)
N6 0.031(4) 0.049(5) 0.037(4) -0.025(4) 0.015(3) -0.025(4)
N7 0.028(3) 0.036(5) 0.021(3) -0.012(3) 0.010(3) -0.018(3)
N8 0.022(3) 0.040(5) 0.028(3) -0.017(3) 0.007(3) -0.009(3)
O1 0.048(4) 0.032(4) 0.030(3) -0.014(3) 0.009(3) -0.020(3)
O2 0.024(3) 0.018(3) 0.026(2) -0.009(2) 0.010(2) -0.010(2)
O3 0.019(3) 0.025(3) 0.026(2) -0.011(2) 0.005(2) -0.006(2)
O4 0.027(3) 0.051(4) 0.023(3) -0.014(3) 0.010(2) -0.013(3)
O5 0.030(3) 0.016(3) 0.020(2) -0.006(2) 0.008(2) -0.003(2)
O6 0.026(3) 0.033(4) 0.024(2) -0.012(2) 0.000(2) -0.005(3)
O7 0.032(3) 0.036(4) 0.031(3) -0.020(3) 0.021(2) -0.012(3)
O8 0.019(3) 0.037(4) 0.028(3) -0.017(3) 0.006(2) -0.007(3)
O9 0.023(3) 0.028(3) 0.021(2) -0.008(2) 0.010(2) -0.006(3)
O10 0.037(3) 0.029(4) 0.028(3) -0.010(3) 0.008(2) -0.005(3)
O11 0.025(3) 0.021(3) 0.020(2) -0.007(2) 0.007(2) -0.006(2)
O12 0.032(3) 0.033(4) 0.039(3) -0.023(3) 0.009(3) -0.014(3)
Cl1 0.043(2) 0.036(3) 0.063(3) -0.025(2) -0.003(2) -0.004(2)
O13 0.049(7) 0.060(9) 0.059(7) -0.019(6) -0.010(6) -0.007(6)
O14 0.091(9) 0.061(9) 0.103(9) -0.062(8) 0.025(8) -0.030(7)
O15 0.054(8) 0.043(8) 0.080(8) -0.022(6) -0.014(7) -0.017(7)
O16 0.076(10) 0.075(12) 0.056(7) 0.001(8) 0.004(7) -0.016(9)
O18 0.102(11) 0.054(9) 0.103(11) 0.000(8) 0.002(9) -0.034(9)
Cl1' 0.063(6) 0.035(5) 0.068(6) -0.017(4) -0.019(5) -0.007(4)
O13' 0.072(14) 0.059(15) 0.068(13) -0.025(12) -0.008(12) -0.019(12)
O14' 0.092(15) 0.055(13) 0.054(11) -0.018(10) -0.001(11) -0.036(12)
O15' 0.082(16) 0.034(12) 0.103(16) -0.010(12) -0.002(14) -0.030(13)
O16' 0.064(14) 0.028(12) 0.106(16) -0.019(12) -0.012(13) -0.006(11)
C61 0.026(3) 0.023(3) 0.024(3) -0.011(2) 0.0023(18) -0.007(2)
O17 0.066(5) 0.045(5) 0.072(5) -0.020(5) -0.001(5) -0.020(5)
C62 0.063(6) 0.045(6) 0.069(6) -0.025(5) -0.006(5) -0.014(5)
C63 0.053(7) 0.026(7) 0.048(6) -0.018(5) -0.025(6) 0.003(6)
C64 0.059(8) 0.052(8) 0.073(8) -0.038(7) 0.005(7) -0.009(7)
C65 0.063(9) 0.049(9) 0.078(9) -0.021(8) 0.022(8) -0.022(7)
C61' 0.032(6) 0.032(6) 0.033(6) -0.011(3) 0.004(2) -0.012(3)
O17' 0.060(7) 0.049(7) 0.066(7) -0.015(7) 0.001(7) -0.014(6)
C62' 0.061(6) 0.045(6) 0.066(6) -0.022(6) -0.003(6) -0.018(6)
C63' 0.060(9) 0.041(9) 0.055(9) -0.034(8) 0.021(9) -0.025(8)
C64' 0.063(13) 0.061(14) 0.090(15) -0.017(14) 0.010(14) -0.010(12)
C65' 0.060(10) 0.053(10) 0.058(9) -0.018(9) -0.003(9) -0.017(9)

loop_
_atom_type_symbol
_atom_type_description
_atom_type_scat_dispersion_real
_atom_type_scat_dispersion_imag
_atom_type_scat_source
C C 0.0033 0.0016 'International Tables Vol C Tables 4.2.6.8 and 6.1.1.4'
H H 0.0000 0.0000 'International Tables Vol C Tables 4.2.6.8 and 6.1.1.4'
N N 0.0061 0.0033 'International Tables Vol C Tables 4.2.6.8 and 6.1.1.4'
O O 0.0106 0.0060 'International Tables Vol C Tables 4.2.6.8 and 6.1.1.4'
Ni Ni 0.3393 1.1124 'International Tables Vol C Tables 4.2.6.8 and 6.1.1.4'
Dy Dy -0.1892 4.4098 'International Tables Vol C Tables 4.2.6.8 and 6.1.1.4'
Cl Cl 0.1484 0.1585 'International Tables Vol C Tables 4.2.6.8 and 6.1.1.4'

loop_
_geom_angle_atom_site_label_1
_geom_angle_atom_site_label_2
_geom_angle_atom_site_label_3
_geom_angle
O9 Dy1 O8 67.70(18)
O9 Dy1 O3 106.32(18)
O8 Dy1 O3 167.14(19)
O9 Dy1 O5 170.49(19)
O8 Dy1 O5 121.42(18)
O3 Dy1 O5 65.34(18)
O9 Dy1 O2 115.14(19)
O8 Dy1 O2 104.89(19)
O3 Dy1 O2 66.61(18)
O5 Dy1 O2 66.74(19)
O9 Dy1 O11 66.07(19)
O8 Dy1 O11 66.1(2)
O3 Dy1 O11 122.95(19)
O5 Dy1 O11 113.82(19)
O2 Dy1 O11 170.18(17)
O3 Ni1 O5 76.6(2)
O3 Ni1 N3 88.0(2)
O5 Ni1 N3 164.4(2)
O3 Ni1 O2 77.4(2)
O5 Ni1 O2 77.5(2)
N3 Ni1 O2 97.3(2)
O3 Ni1 N1 164.0(2)
O5 Ni1 N1 96.1(2)
N3 Ni1 N1 98.3(3)
O2 Ni1 N1 87.2(2)
O3 Ni1 N4 96.1(2)
O5 Ni1 N4 87.8(2)
N3 Ni1 N4 96.0(3)
O2 Ni1 N4 165.0(2)
N1 Ni1 N4 97.8(3)
O11 Ni2 O9 77.1(2)
O11 Ni2 N7 96.3(2)
O9 Ni2 N7 87.8(2)
O11 Ni2 O8 77.2(2)
O9 Ni2 O8 77.6(2)
N7 Ni2 O8 165.0(2)
O11 Ni2 N8 88.5(3)
O9 Ni2 N8 165.4(3)
N7 Ni2 N8 96.3(3)
O8 Ni2 N8 97.0(2)
O11 Ni2 N5 164.5(2)
O9 Ni2 N5 97.0(3)
N7 Ni2 N5 97.8(3)
O8 Ni2 N5 87.5(3)
N8 Ni2 N5 96.4(3)
O2 C1 C6 123.3(7)
O2 C1 C2 118.5(7)
C6 C1 C2 118.2(7)
O1 C2 C3 125.0(8)
O1 C2 C1 112.6(7)
C3 C2 C1 122.4(8)
C2 C3 C4 118.1(8)
C2 C3 H3 121.0
C4 C3 H3 121.0
C5 C4 C3 121.4(9)
C5 C4 H4 119.3
C3 C4 H4 119.3
C4 C5 C6 121.0(8)
C4 C5 H5 119.5
C6 C5 H5 119.5
C1 C6 C5 118.9(8)
C1 C6 C7 123.9(8)
C5 C6 C7 117.1(7)
N1 C7 C6 128.7(8)
N1 C7 H7 115.7
C6 C7 H7 115.7
N1 C8 C9 110.2(6)
N1 C8 H8A 109.6
C9 C8 H8A 109.6
N1 C8 H8B 109.6
C9 C8 H8B 109.6
H8A C8 H8B 108.1
N2 C9 C8 112.5(6)
N2 C9 H9A 109.1
C8 C9 H9A 109.1
N2 C9 H9B 109.1
C8 C9 H9B 109.1
H9A C9 H9B 107.8
N2 C10 C11 111.9(7)
N2 C10 H10A 109.2
C11 C10 H10A 109.2
N2 C10 H10B 109.2
C11 C10 H10B 109.2
H10A C10 H10B 107.9
N4 C11 C10 111.1(7)
N4 C11 H11A 109.4
C10 C11 H11A 109.4
N4 C11 H11B 109.4
C10 C11 H11B 109.4
H11A C11 H11B 108.0
N4 C12 C13 128.2(8)
N4 C12 H12 115.9
C13 C12 H12 115.9
C14 C13 C18 119.3(7)
C14 C13 C12 117.1(7)
C18 C13 C12 123.3(7)
C15 C14 C13 121.7(8)
C15 C14 H14 119.1
C13 C14 H14 119.1
C14 C15 C16 119.4(8)
C14 C15 H15 120.3
C16 C15 H15 120.3
C17 C16 C15 119.8(7)
C17 C16 H16 120.1
C15 C16 H16 120.1
C16 C17 O6 127.1(7)
C16 C17 C18 122.0(7)
O6 C17 C18 110.8(7)
O5 C18 C13 124.1(7)
O5 C18 C17 118.1(7)
C13 C18 C17 117.6(8)
N2 C19 C20 112.1(7)
N2 C19 H19A 109.2
C20 C19 H19A 109.2
N2 C19 H19B 109.2
C20 C19 H19B 109.2
H19A C19 H19B 107.9
N3 C20 C19 110.5(8)
N3 C20 H20A 109.5
C19 C20 H20A 109.5
N3 C20 H20B 109.5
C19 C20 H20B 109.5
H20A C20 H20B 108.1
N3 C21 C22 127.1(7)
N3 C21 H21 116.5
C22 C21 H21 116.5
C27 C22 C23 118.5(7)
C27 C22 C21 124.4(7)
C23 C22 C21 116.8(7)
C24 C23 C22 121.6(8)
C24 C23 H23 119.2
C22 C23 H23 119.2
C23 C24 C25 120.4(7)
C23 C24 H24 119.8
C25 C24 H24 119.8
C26 C25 C24 119.4(8)
C26 C25 H25 120.3
C24 C25 H25 120.3
O4 C26 C25 126.3(7)
O4 C26 C27 112.4(6)
C25 C26 C27 121.2(7)
O3 C27 C22 123.5(7)
O3 C27 C26 117.5(6)
C22 C27 C26 118.8(7)
O1 C28 H28A 109.5
O1 C28 H28B 109.5
H28A C28 H28B 109.5
O1 C28 H28C 109.5
H28A C28 H28C 109.5
H28B C28 H28C 109.5
O6 C29 H29A 109.5
O6 C29 H29B 109.5
H29A C29 H29B 109.5
O6 C29 H29C 109.5
H29A C29 H29C 109.5
H29B C29 H29C 109.5
O4 C30 H30A 109.5
O4 C30 H30B 109.5
H30A C30 H30B 109.5
O4 C30 H30C 109.5
H30A C30 H30C 109.5
H30B C30 H30C 109.5
O8 C31 C36 124.7(7)
O8 C31 C32 118.6(7)
C36 C31 C32 116.5(8)
C33 C32 O7 126.7(7)
C33 C32 C31 122.3(8)
O7 C32 C31 111.0(7)
C32 C33 C34 121.0(8)
C32 C33 H33 119.5
C34 C33 H33 119.5
C35 C34 C33 118.3(9)
C35 C34 H34 120.8
C33 C34 H34 120.8
C34 C35 C36 121.3(9)
C34 C35 H35 119.3
C36 C35 H35 119.3
C31 C36 C35 120.2(8)
C31 C36 C37 122.6(8)
C35 C36 C37 117.1(8)
N5 C37 C36 129.5(8)
N5 C37 H37 115.3
C36 C37 H37 115.3
N5 C38 C39 109.8(7)
N5 C38 H38A 109.7
C39 C38 H38A 109.7
N5 C38 H38B 109.7
C39 C38 H38B 109.7
H38A C38 H38B 108.2
N6 C39 C38 112.7(7)
N6 C39 H39A 109.1
C38 C39 H39A 109.1
N6 C39 H39B 109.1
C38 C39 H39B 109.1
H39A C39 H39B 107.8
N6 C40 C41 112.0(6)
N6 C40 H40A 109.2
C41 C40 H40A 109.2
N6 C40 H40B 109.2
C41 C40 H40B 109.2
H40A C40 H40B 107.9
N7 C41 C40 108.8(7)
N7 C41 H41A 109.9
C40 C41 H41A 109.9
N7 C41 H41B 109.9
C40 C41 H41B 109.9
H41A C41 H41B 108.3
N7 C42 C43 127.0(7)
N7 C42 H42 116.5
C43 C42 H42 116.5
C44 C43 C48 120.1(7)
C44 C43 C42 116.1(7)
C48 C43 C42 123.7(7)
C45 C44 C43 120.9(8)
C45 C44 H44 119.5
C43 C44 H44 119.5
C44 C45 C46 119.4(8)
C44 C45 H45 120.3
C46 C45 H45 120.3
C47 C46 C45 119.7(8)
C47 C46 H46 120.1
C45 C46 H46 120.1
C46 C47 O10 125.0(7)
C46 C47 C48 121.6(7)
O10 C47 C48 113.4(6)
O9 C48 C43 124.1(7)
O9 C48 C47 117.7(6)
C43 C48 C47 118.1(7)
N6 C49 C50 114.0(7)
N6 C49 H49A 108.8
C50 C49 H49A 108.8
N6 C49 H49B 108.8
C50 C49 H49B 108.8
H49A C49 H49B 107.7
N8 C50 C49 112.6(7)
N8 C50 H50A 109.1
C49 C50 H50A 109.1
N8 C50 H50B 109.1
C49 C50 H50B 109.1
H50A C50 H50B 107.8
N8 C51 C52 129.5(7)
N8 C51 H51 115.2
C52 C51 H51 115.2
C53 C52 C57 120.1(8)
C53 C52 C51 118.4(7)
C57 C52 C51 121.1(8)
C52 C53 C54 121.4(8)
C52 C53 H53 119.3
C54 C53 H53 119.3
C53 C54 C55 120.2(8)
C53 C54 H54 119.9
C55 C54 H54 119.9
C56 C55 C54 118.5(8)
C56 C55 H55 120.8
C54 C55 H55 120.8
C55 C56 O12 124.7(7)
C55 C56 C57 123.3(7)
O12 C56 C57 111.9(7)
O11 C57 C56 117.9(7)
O11 C57 C52 125.7(7)
C56 C57 C52 116.4(8)
O10 C58 H58A 109.5
O10 C58 H58B 109.5
H58A C58 H58B 109.5
O10 C58 H58C 109.5
H58A C58 H58C 109.5
H58B C58 H58C 109.5
O12 C59 H59A 109.5
O12 C59 H59B 109.5
H59A C59 H59B 109.5
O12 C59 H59C 109.5
H59A C59 H59C 109.5
H59B C59 H59C 109.5
O7 C60 H60A 109.5
O7 C60 H60B 109.5
H60A C60 H60B 109.5
O7 C60 H60C 109.5
H60A C60 H60C 109.5
H60B C60 H60C 109.5
C7 N1 C8 114.2(7)
C7 N1 Ni1 125.1(6)
C8 N1 Ni1 120.4(6)
C19 N2 C10 118.3(8)
C19 N2 C9 118.5(9)
C10 N2 C9 119.7(7)
C21 N3 C20 114.9(7)
C21 N3 Ni1 125.0(6)
C20 N3 Ni1 119.8(5)
C12 N4 C11 114.0(7)
C12 N4 Ni1 124.0(6)
C11 N4 Ni1 121.5(6)
C37 N5 C38 115.8(8)
C37 N5 Ni2 123.1(6)
C38 N5 Ni2 121.0(6)
C40 N6 C49 120.3(8)
C40 N6 C39 118.3(8)
C49 N6 C39 118.5(8)
C42 N7 C41 113.2(6)
C42 N7 Ni2 125.1(5)
C41 N7 Ni2 121.5(5)
C51 N8 C50 115.9(7)
C51 N8 Ni2 124.1(5)
C50 N8 Ni2 119.9(6)
C2 O1 C28 118.0(7)
C1 O2 Ni1 128.0(5)
C1 O2 Dy1 132.8(4)
Ni1 O2 Dy1 94.1(2)
C27 O3 Ni1 127.7(4)
C27 O3 Dy1 132.9(4)
Ni1 O3 Dy1 95.3(2)
C26 O4 C30 117.3(6)
C18 O5 Ni1 128.5(4)
C18 O5 Dy1 132.0(4)
Ni1 O5 Dy1 95.0(2)
C17 O6 C29 117.3(6)
C32 O7 C60 116.8(7)
C31 O8 Ni2 126.4(5)
C31 O8 Dy1 136.0(5)
Ni2 O8 Dy1 94.1(2)
C48 O9 Ni2 126.7(4)
C48 O9 Dy1 135.0(5)
Ni2 O9 Dy1 95.3(2)
C47 O10 C58 117.7(7)
C57 O11 Ni2 128.2(5)
C57 O11 Dy1 131.7(5)
Ni2 O11 Dy1 94.1(2)
C56 O12 C59 117.0(7)
O13 Cl1 O14 110.6(7)
O13 Cl1 O16 110.0(8)
O14 Cl1 O16 108.5(7)
O13 Cl1 O15 108.9(7)
O14 Cl1 O15 108.9(7)
O16 Cl1 O15 110.0(7)
O14' Cl1' O13' 109.6(10)
O14' Cl1' O16' 110.5(10)
O13' Cl1' O16' 108.9(10)
O14' Cl1' O15' 109.4(10)
O13' Cl1' O15' 109.0(10)
O16' Cl1' O15' 109.5(10)
O17 C61 H61A 109.5
O17 C61 H61B 109.5
H61A C61 H61B 109.5
O17 C61 H61C 109.5
H61A C61 H61C 109.5
H61B C61 H61C 109.5
C61 O17 C62 116.6(11)
O17 C62 C64 110.5(10)
O17 C62 C65 107.6(11)
C64 C62 C65 109.0(11)
O17 C62 C63 109.7(10)
C64 C62 C63 108.3(11)
C65 C62 C63 111.7(10)
C62 C63 H63A 109.5
C62 C63 H63B 109.5
H63A C63 H63B 109.5
C62 C63 H63C 109.5
H63A C63 H63C 109.5
H63B C63 H63C 109.5
C62 C64 H64A 109.5
C62 C64 H64B 109.5
H64A C64 H64B 109.5
C62 C64 H64C 109.5
H64A C64 H64C 109.5
H64B C64 H64C 109.5
C62 C65 H65A 109.5
C62 C65 H65B 109.5
H65A C65 H65B 109.5
C62 C65 H65C 109.5
H65A C65 H65C 109.5
H65B C65 H65C 109.5
O17' C61' H61D 109.5
O17' C61' H61E 109.5
H61D C61' H61E 109.5
O17' C61' H61F 109.5
H61D C61' H61F 109.5
H61E C61' H61F 109.5
C61' O17' C62' 116.8(17)
O17' C62' C65' 111.7(14)
O17' C62' C63' 111.4(14)
C65' C62' C63' 109.2(14)
O17' C62' C64' 108.8(14)
C65' C62' C64' 109.1(13)
C63' C62' C64' 106.5(13)
C62' C63' H63D 109.5
C62' C63' H63E 109.5
H63D C63' H63E 109.5
C62' C63' H63F 109.5
H63D C63' H63F 109.5
H63E C63' H63F 109.5
C62' C64' H64D 109.5
C62' C64' H64E 109.5
H64D C64' H64E 109.5
C62' C64' H64F 109.5
H64D C64' H64F 109.5
H64E C64' H64F 109.5
C62' C65' H65D 109.5
C62' C65' H65E 109.5
H65D C65' H65E 109.5
C62' C65' H65F 109.5
H65D C65' H65F 109.5
H65E C65' H65F 109.5

loop_
_geom_bond_atom_site_label_1
_geom_bond_atom_site_label_2
_geom_bond_distance
Dy1 O9 2.333(5)
Dy1 O8 2.360(5)
Dy1 O3 2.361(5)
Dy1 O5 2.364(5)
Dy1 O2 2.366(5)
Dy1 O11 2.392(5)
Ni1 O3 2.054(5)
Ni1 O5 2.061(5)
Ni1 N3 2.093(7)
Ni1 O2 2.095(5)
Ni1 N1 2.109(7)
Ni1 N4 2.120(7)
Ni2 O11 2.058(6)
Ni2 O9 2.078(5)
Ni2 N7 2.090(6)
Ni2 O8 2.094(5)
Ni2 N8 2.104(7)
Ni2 N5 2.107(7)
C1 O2 1.350(9)
C1 C6 1.411(11)
C1 C2 1.417(12)
C2 O1 1.370(10)
C2 C3 1.389(12)
C3 C4 1.412(13)
C3 H3 0.9300
C4 C5 1.357(13)
C4 H4 0.9300
C5 C6 1.432(12)
C5 H5 0.9300
C6 C7 1.456(12)
C7 N1 1.286(12)
C7 H7 0.9300
C8 N1 1.494(10)
C8 C9 1.549(10)
C8 H8A 0.9700
C8 H8B 0.9700
C9 N2 1.448(11)
C9 H9A 0.9700
C9 H9B 0.9700
C10 N2 1.426(13)
C10 C11 1.553(11)
C10 H10A 0.9700
C10 H10B 0.9700
C11 N4 1.460(9)
C11 H11A 0.9700
C11 H11B 0.9700
C12 N4 1.292(11)
C12 C13 1.468(10)
C12 H12 0.9300
C13 C14 1.406(12)
C13 C18 1.419(11)
C14 C15 1.384(11)
C14 H14 0.9300
C15 C16 1.408(12)
C15 H15 0.9300
C16 C17 1.370(12)
C16 H16 0.9300
C17 O6 1.388(10)
C17 C18 1.428(10)
C18 O5 1.319(10)
C19 N2 1.426(12)
C19 C20 1.566(13)
C19 H19A 0.9700
C19 H19B 0.9700
C20 N3 1.483(10)
C20 H20A 0.9700
C20 H20B 0.9700
C21 N3 1.302(10)
C21 C22 1.445(11)
C21 H21 0.9300
C22 C27 1.414(11)
C22 C23 1.424(11)
C23 C24 1.366(12)
C23 H23 0.9300
C24 C25 1.408(12)
C24 H24 0.9300
C25 C26 1.388(11)
C25 H25 0.9300
C26 O4 1.362(9)
C26 C27 1.423(10)
C27 O3 1.337(9)
C28 O1 1.440(10)
C28 H28A 0.9600
C28 H28B 0.9600
C28 H28C 0.9600
C29 O6 1.417(8)
C29 H29A 0.9600
C29 H29B 0.9600
C29 H29C 0.9600
C30 O4 1.456(10)
C30 H30A 0.9600
C30 H30B 0.9600
C30 H30C 0.9600
C31 O8 1.306(10)
C31 C36 1.412(12)
C31 C32 1.437(11)
C32 C33 1.368(12)
C32 O7 1.394(10)
C33 C34 1.418(13)
C33 H33 0.9300
C34 C35 1.384(13)
C34 H34 0.9300
C35 C36 1.437(12)
C35 H35 0.9300
C36 C37 1.456(12)
C37 N5 1.282(11)
C37 H37 0.9300
C38 N5 1.475(10)
C38 C39 1.572(13)
C38 H38A 0.9700
C38 H38B 0.9700
C39 N6 1.485(13)
C39 H39A 0.9700
C39 H39B 0.9700
C40 N6 1.424(11)
C40 C41 1.560(11)
C40 H40A 0.9700
C40 H40B 0.9700
C41 N7 1.489(9)
C41 H41A 0.9700
C41 H41B 0.9700
C42 N7 1.307(10)
C42 C43 1.470(11)
C42 H42 0.9300
C43 C44 1.395(12)
C43 C48 1.400(11)
C44 C45 1.393(12)
C44 H44 0.9300
C45 C46 1.398(13)
C45 H45 0.9300
C46 C47 1.377(11)
C46 H46 0.9300
C47 O10 1.380(9)
C47 C48 1.415(10)
C48 O9 1.341(9)
C49 N6 1.431(12)
C49 C50 1.532(12)
C49 H49A 0.9700
C49 H49B 0.9700
C50 N8 1.483(10)
C50 H50A 0.9700
C50 H50B 0.9700
C51 N8 1.272(12)
C51 C52 1.476(13)
C51 H51 0.9300
C52 C53 1.389(13)
C52 C57 1.427(10)
C53 C54 1.393(14)
C53 H53 0.9300
C54 C55 1.401(12)
C54 H54 0.9300
C55 C56 1.379(12)
C55 H55 0.9300
C56 O12 1.390(9)
C56 C57 1.426(12)
C57 O11 1.302(10)
C58 O10 1.421(10)
C58 H58A 0.9600
C58 H58B 0.9600
C58 H58C 0.9600
C59 O12 1.435(10)
C59 H59A 0.9600
C59 H59B 0.9600
C59 H59C 0.9600
C60 O7 1.452(9)
C60 H60A 0.9600
C60 H60B 0.9600
C60 H60C 0.9600
Cl1 O13 1.433(9)
Cl1 O14 1.434(9)
Cl1 O16 1.448(10)
Cl1 O15 1.452(10)
Cl1' O14' 1.435(13)
Cl1' O13' 1.442(12)
Cl1' O16' 1.443(12)
Cl1' O15' 1.451(13)
C61 O17 1.377(12)
C61 H61A 0.9600
C61 H61B 0.9600
C61 H61C 0.9600
O17 C62 1.423(14)
C62 C64 1.531(14)
C62 C65 1.535(15)
C62 C63 1.581(15)
C63 H63A 0.9600
C63 H63B 0.9600
C63 H63C 0.9600
C64 H64A 0.9600
C64 H64B 0.9600
C64 H64C 0.9600
C65 H65A 0.9600
C65 H65B 0.9600
C65 H65C 0.9600
C61' O17' 1.375(17)
C61' H61D 0.9600
C61' H61E 0.9600
C61' H61F 0.9600
O17' C62' 1.408(17)
C62' C65' 1.541(18)
C62' C63' 1.552(18)
C62' C64' 1.569(17)
C63' H63D 0.9600
C63' H63E 0.9600
C63' H63F 0.9600
C64' H64D 0.9600
C64' H64E 0.9600
C64' H64F 0.9600
C65' H65D 0.9600
C65' H65E 0.9600
C65' H65F 0.9600
